data_4518454
loop_
_publ_author_name
'Wang, Xing-Huo'
'Lou, Xin-Yue'
'Lu, Tong'
'Wang, Chunyu'
'Tang, Jun'
'Liu, Fengqi'
'Wang, Yan'
'Yang, Ying-Wei'

_publ_section_title
;
 Supramolecular Engineering of Efficient Artificial Light-Harvesting
 Systems from Cyanovinylene Chromophores and Pillar[5]arene-Based Polymer
 Hosts.
;
_journal_issue 3
_journal_name_full 'ACS applied materials &amp; interfaces'
_journal_page_first 4593
_journal_page_last 4604
_journal_paper_doi 10.1021/acsami.0c21651
_journal_volume 13
_journal_year 2021
_chemical_formula_moiety 'C27 H26 N4 O S, 0.45(O)'
_chemical_formula_sum 'C27 H26 N4 O1.45 S'
_chemical_formula_weight 461.78
_space_group_crystal_system monoclinic
_space_group_IT_number 14
_space_group_name_Hall '-P 2yn'
_space_group_name_H-M_alt 'P 1 21/n 1'
_atom_sites_solution_hydrogens geom
_atom_sites_solution_primary dual
_atom_sites_solution_secondary difmap
_audit_creation_date 2020-12-22
_audit_creation_method
;
Olex2 1.3
(compiled 2020.02.04 svn.rd84adfe8 for OlexSys, GUI svn.r6132)
;
_cell_angle_alpha 90.00
_cell_angle_beta 107.265(4)
_cell_angle_gamma 90.00
_cell_formula_units_Z 8
_cell_length_a 14.1525(17)
_cell_length_b 22.975(3)
_cell_length_c 15.2020(17)
_cell_measurement_reflns_used 9970
_cell_measurement_temperature 100.0
_cell_measurement_theta_max 26.634
_cell_measurement_theta_min 3.014
_cell_volume 4720.3(10)
_computing_cell_refinement 'SAINT v8.37A (Bruker, 2015)'
_computing_data_reduction 'SAINT v8.37A (Bruker, 2015)'
_computing_molecular_graphics 'Olex2 1.3 (Dolomanov et al., 2009)'
_computing_publication_material 'Olex2 1.3 (Dolomanov et al., 2009)'
_computing_structure_refinement 'XL  (Sheldrick, 2008)'
_computing_structure_solution 'SHELXS-97 (Sheldrick, 2008)'
_diffrn_ambient_temperature 100.0
_diffrn_measured_fraction_theta_full 0.994
_diffrn_measured_fraction_theta_max 0.994
_diffrn_measurement_device_type 'Bruker APEX-II CCD'
_diffrn_measurement_method '\f and \w scans'
_diffrn_radiation_monochromator graphite
_diffrn_radiation_type MoK\a
_diffrn_radiation_wavelength 0.71073
_diffrn_reflns_av_R_equivalents 0.1087
_diffrn_reflns_av_unetI/netI 0.0608
_diffrn_reflns_limit_h_max 17
_diffrn_reflns_limit_h_min -17
_diffrn_reflns_limit_k_max 29
_diffrn_reflns_limit_k_min -29
_diffrn_reflns_limit_l_max 19
_diffrn_reflns_limit_l_min -17
_diffrn_reflns_number 82592
_diffrn_reflns_theta_full 26.85
_diffrn_reflns_theta_max 26.85
_diffrn_reflns_theta_min 2.90
_diffrn_source 'fine-focus sealed tube'
_diffrn_source_current 30.0
_diffrn_source_power 1.5
_diffrn_source_voltage 50.0
_diffrn_standards_number 0
_exptl_absorpt_coefficient_mu 0.167
_exptl_absorpt_correction_type none
_exptl_crystal_colour colourless
_exptl_crystal_colour_primary colourless
_exptl_crystal_density_diffrn 1.300
_exptl_crystal_density_method 'not measured'
_exptl_crystal_description block
_exptl_crystal_F_000 1949
_exptl_crystal_size_max 0.12
_exptl_crystal_size_mid 0.11
_exptl_crystal_size_min 0.1
_refine_diff_density_max 1.513
_refine_diff_density_min -0.668
_refine_diff_density_rms 0.117
_refine_ls_extinction_method none
_refine_ls_goodness_of_fit_ref 1.105
_refine_ls_hydrogen_treatment mixed
_refine_ls_matrix_type full
_refine_ls_number_parameters 607
_refine_ls_number_reflns 10086
_refine_ls_number_restraints 0
_refine_ls_restrained_S_all 1.105
_refine_ls_R_factor_all 0.1639
_refine_ls_R_factor_gt 0.1035
_refine_ls_shift/su_max 0.000
_refine_ls_shift/su_mean 0.000
_refine_ls_structure_factor_coef Fsqd
_refine_ls_weighting_details 'calc w=1/[\s^2^(Fo^2^)+(0.1537P)^2^+15.6818P] where P=(Fo^2^+2Fc^2^)/3'
_refine_ls_weighting_scheme calc
_refine_ls_wR_factor_gt 0.2871
_refine_ls_wR_factor_ref 0.3350
_reflns_number_gt 6302
_reflns_number_total 10086
_reflns_threshold_expression >2sigma(I)
_cod_data_source_file am0c21651_si_003.cif
_cod_data_source_block 1
_cod_database_code 4518454
_olex2_refinement_description
;
1. Fixed Uiso
 At 1.2 times of:
  All C(H) groups, All C(H,H) groups
2. Uiso/Uaniso restraints and constraints
Uanis(O3) = Uanis(O4) = Uanis(O5)
3. Others
 Fixed Sof: O3(0.4) O5(0.1) O4(0.4)
4.a Secondary CH2 refined with riding coordinates:
 C14(H14A,H14B), C15(H15A,H15B), C16(H16A,H16B), C17(H17A,H17B), C18(H18A,
 H18B), C19(H19A,H19B), C23(H23A,H23B), C24(H24A,H24B), C25(H25A,H25B),
 C26(H26A,H26B), C44(H44A,H44B), C45(H45A,H45B), C46(H46A,H46B), C47(H47A,H47B),
  C48(H48A,H48B), C49(H49A,H49B), C53(H53A,H53B), C54(H54A,H54B), C55(H55A,
 H55B), C56(H56A,H56B)
4.b Aromatic/amide H refined with riding coordinates:
 C2(H2), C3(H3), C4(H4), C5(H5), C10(H10), C12(H12), C32(H32), C33(H33),
 C34(H34), C35(H35), C40(H40), C42(H42)
;
_olex2_submission_special_instructions 'No special instructions were received'

loop_
_space_group_symop_id
_space_group_symop_operation_xyz
1 'x, y, z'
2 '-x+1/2, y+1/2, -z+1/2'
3 '-x, -y, -z'
4 'x-1/2, -y-1/2, z-1/2'

loop_
_atom_site_label
_atom_site_type_symbol
_atom_site_fract_x
_atom_site_fract_y
_atom_site_fract_z
_atom_site_U_iso_or_equiv
_atom_site_adp_type
_atom_site_occupancy
_atom_site_symmetry_multiplicity
_atom_site_calc_flag
_atom_site_refinement_flags
_atom_site_disorder_assembly
_atom_site_disorder_group
S1 S 0.65723(10) 0.42985(6) 0.63647(10) 0.0356(4) Uani 1 1 d . . .
O1 O 0.6158(3) 0.62357(16) 0.7245(2) 0.0322(8) Uani 1 1 d . . .
N1 N 0.4910(3) 0.37638(19) 0.5610(3) 0.0323(10) Uani 1 1 d . . .
N2 N 0.2804(4) 0.4580(2) 0.5118(4) 0.0444(12) Uani 1 1 d . . .
N3 N 0.3307(3) 0.74510(19) 0.6729(3) 0.0337(10) Uani 1 1 d . . .
N4 N 1.0530(5) 0.6312(3) 0.8104(5) 0.075(2) Uani 1 1 d . . .
C1 C 0.5657(4) 0.3362(2) 0.5673(3) 0.0311(11) Uani 1 1 d . . .
C2 C 0.5520(5) 0.2778(2) 0.5400(4) 0.0383(13) Uani 1 1 d . . .
H2 H 0.4872 0.2626 0.5146 0.046 Uiso 1 1 calc R . .
C3 C 0.6330(5) 0.2431(3) 0.5504(4) 0.0424(14) Uani 1 1 d . . .
H3 H 0.6236 0.2036 0.5310 0.051 Uiso 1 1 calc R . .
C4 C 0.7285(5) 0.2639(3) 0.5886(4) 0.0449(15) Uani 1 1 d . . .
H4 H 0.7833 0.2387 0.5944 0.054 Uiso 1 1 calc R . .
C5 C 0.7445(4) 0.3210(3) 0.6183(4) 0.0399(13) Uani 1 1 d . . .
H5 H 0.8097 0.3353 0.6453 0.048 Uiso 1 1 calc R . .
C6 C 0.6617(4) 0.3573(2) 0.6074(4) 0.0341(12) Uani 1 1 d . . .
C7 C 0.5283(4) 0.4267(2) 0.5949(3) 0.0296(11) Uani 1 1 d . . .
C8 C 0.4664(4) 0.4776(2) 0.5965(3) 0.0309(11) Uani 1 1 d . . .
C9 C 0.3632(4) 0.4669(2) 0.5504(4) 0.0345(12) Uani 1 1 d . . .
C10 C 0.5025(4) 0.5288(2) 0.6371(3) 0.0282(10) Uani 1 1 d . . .
H10 H 0.5720 0.5288 0.6654 0.034 Uiso 1 1 calc R . .
C11 C 0.4556(4) 0.5829(2) 0.6452(3) 0.0263(10) Uani 1 1 d . . .
C12 C 0.3518(4) 0.5922(2) 0.6166(4) 0.0294(11) Uani 1 1 d . . .
H12 H 0.3096 0.5605 0.5902 0.035 Uiso 1 1 calc R . .
C13 C 0.3095(4) 0.6447(2) 0.6255(3) 0.0300(11) Uani 1 1 d . . .
C14 C 0.1988(4) 0.6520(3) 0.5948(4) 0.0378(13) Uani 1 1 d . . .
H14A H 0.1665 0.6146 0.6006 0.045 Uiso 1 1 calc R . .
H14B H 0.1761 0.6642 0.5295 0.045 Uiso 1 1 calc R . .
C15 C 0.1705(4) 0.6981(3) 0.6550(4) 0.0406(14) Uani 1 1 d . . .
H15A H 0.0983 0.7052 0.6324 0.049 Uiso 1 1 calc R . .
H15B H 0.1867 0.6837 0.7192 0.049 Uiso 1 1 calc R . .
C16 C 0.2245(4) 0.7534(3) 0.6532(4) 0.0439(14) Uani 1 1 d . . .
H16A H 0.1982 0.7715 0.5916 0.053 Uiso 1 1 calc R . .
H16B H 0.2121 0.7806 0.6991 0.053 Uiso 1 1 calc R . .
C17 C 0.3889(4) 0.7987(2) 0.6996(4) 0.0399(13) Uani 1 1 d . . .
H17A H 0.3911 0.8092 0.7633 0.048 Uiso 1 1 calc R . .
H17B H 0.3557 0.8307 0.6585 0.048 Uiso 1 1 calc R . .
C18 C 0.4934(4) 0.7925(3) 0.6945(4) 0.0402(13) Uani 1 1 d . . .
H18A H 0.5337 0.8259 0.7259 0.048 Uiso 1 1 calc R . .
H18B H 0.4930 0.7926 0.6293 0.048 Uiso 1 1 calc R . .
C19 C 0.5385(4) 0.7363(2) 0.7400(4) 0.0340(12) Uani 1 1 d . . .
H19A H 0.6061 0.7319 0.7343 0.041 Uiso 1 1 calc R . .
H19B H 0.5438 0.7376 0.8064 0.041 Uiso 1 1 calc R . .
C20 C 0.4758(4) 0.6849(2) 0.6955(3) 0.0298(11) Uani 1 1 d . . .
C21 C 0.3713(4) 0.6926(2) 0.6646(3) 0.0295(11) Uani 1 1 d . . .
C22 C 0.5140(4) 0.6309(2) 0.6857(3) 0.0281(11) Uani 1 1 d . . .
C23 C 0.6739(4) 0.6364(2) 0.6636(4) 0.0324(11) Uani 1 1 d . . .
H23A H 0.6561 0.6751 0.6347 0.039 Uiso 1 1 calc R . .
H23B H 0.6625 0.6067 0.6143 0.039 Uiso 1 1 calc R . .
C24 C 0.7811(4) 0.6357(3) 0.7225(4) 0.0416(14) Uani 1 1 d . . .
H24A H 0.7900 0.6639 0.7735 0.050 Uiso 1 1 calc R . .
H24B H 0.8236 0.6482 0.6847 0.050 Uiso 1 1 calc R . .
C25 C 0.8141(4) 0.5757(3) 0.7624(5) 0.0454(15) Uani 1 1 d . . .
H25A H 0.8268 0.5508 0.7140 0.054 Uiso 1 1 calc R . .
H25B H 0.7602 0.5576 0.7821 0.054 Uiso 1 1 calc R . .
C26 C 0.9083(5) 0.5788(3) 0.8453(5) 0.0511(16) Uani 1 1 d . . .
H26A H 0.8925 0.5991 0.8966 0.061 Uiso 1 1 calc R . .
H26B H 0.9294 0.5387 0.8660 0.061 Uiso 1 1 calc R . .
C27 C 0.9896(5) 0.6086(3) 0.8249(5) 0.0512(16) Uani 1 1 d . . .
S2 S 0.33475(10) 0.64130(6) 0.89351(9) 0.0321(3) Uani 1 1 d . . .
O2 O 0.3874(3) 0.44624(18) 0.8472(3) 0.0440(10) Uani 1 1 d . . .
N5 N 0.4933(3) 0.70596(18) 0.9433(3) 0.0303(9) Uani 1 1 d . . .
N6 N 0.7158(4) 0.6309(2) 0.9740(4) 0.0432(12) Uani 1 1 d . . .
N7 N 0.6763(3) 0.33600(19) 0.8533(3) 0.0336(10) Uani 1 1 d . . .
N8 N 0.0583(6) 0.4387(4) 0.9054(6) 0.097(3) Uani 1 1 d . . .
C31 C 0.4133(4) 0.7412(2) 0.9398(3) 0.0305(11) Uani 1 1 d . . .
C32 C 0.4191(4) 0.8018(2) 0.9615(4) 0.0370(12) Uani 1 1 d . . .
H32 H 0.4812 0.8212 0.9790 0.044 Uiso 1 1 calc R . .
C33 C 0.3331(4) 0.8317(2) 0.9568(4) 0.0408(13) Uani 1 1 d . . .
H33 H 0.3364 0.8721 0.9711 0.049 Uiso 1 1 calc R . .
C34 C 0.2412(4) 0.8038(3) 0.9312(4) 0.0397(13) Uani 1 1 d . . .
H34 H 0.1831 0.8254 0.9285 0.048 Uiso 1 1 calc R . .
C35 C 0.2336(4) 0.7451(2) 0.9098(4) 0.0371(12) Uani 1 1 d . . .
H35 H 0.1711 0.7262 0.8921 0.044 Uiso 1 1 calc R . .
C36 C 0.3201(4) 0.7144(2) 0.9147(3) 0.0311(11) Uani 1 1 d . . .
C37 C 0.4630(4) 0.6524(2) 0.9208(3) 0.0274(10) Uani 1 1 d . . .
C38 C 0.5306(4) 0.6044(2) 0.9190(3) 0.0300(11) Uani 1 1 d . . .
C39 C 0.6327(4) 0.6196(2) 0.9478(4) 0.0332(12) Uani 1 1 d . . .
C40 C 0.4956(4) 0.5498(2) 0.8912(3) 0.0297(11) Uani 1 1 d . . .
H40 H 0.4256 0.5463 0.8751 0.036 Uiso 1 1 calc R . .
C41 C 0.5459(4) 0.4969(2) 0.8821(3) 0.0282(10) Uani 1 1 d . . .
C42 C 0.6483(4) 0.4911(2) 0.8964(4) 0.0329(11) Uani 1 1 d . . .
H42 H 0.6891 0.5245 0.9142 0.039 Uiso 1 1 calc R . .
C43 C 0.6919(4) 0.4393(2) 0.8857(4) 0.0349(12) Uani 1 1 d . . .
C44 C 0.8009(4) 0.4348(3) 0.8955(5) 0.0449(14) Uani 1 1 d . . .
H44A H 0.8373 0.4661 0.9366 0.054 Uiso 1 1 calc R . .
H44B H 0.8117 0.4398 0.8345 0.054 Uiso 1 1 calc R . .
C45 C 0.8397(4) 0.3761(3) 0.9349(5) 0.0484(15) Uani 1 1 d . . .
H45A H 0.9107 0.3729 0.9390 0.058 Uiso 1 1 calc R . .
H45B H 0.8336 0.3724 0.9979 0.058 Uiso 1 1 calc R . .
C46 C 0.7832(4) 0.3281(3) 0.8757(4) 0.0408(13) Uani 1 1 d . . .
H46A H 0.8018 0.3264 0.8178 0.049 Uiso 1 1 calc R . .
H46B H 0.8018 0.2905 0.9081 0.049 Uiso 1 1 calc R . .
C47 C 0.6195(4) 0.2832(2) 0.8193(4) 0.0361(12) Uani 1 1 d . . .
H47A H 0.6248 0.2566 0.8718 0.043 Uiso 1 1 calc R . .
H47B H 0.6487 0.2632 0.7759 0.043 Uiso 1 1 calc R . .
C48 C 0.5111(4) 0.2953(3) 0.7712(4) 0.0426(14) Uani 1 1 d . . .
H48A H 0.5039 0.3124 0.7098 0.051 Uiso 1 1 calc R . .
H48B H 0.4736 0.2583 0.7622 0.051 Uiso 1 1 calc R . .
C49 C 0.4695(4) 0.3364(3) 0.8266(4) 0.0415(13) Uani 1 1 d . . .
H49A H 0.4695 0.3175 0.8851 0.050 Uiso 1 1 calc R . .
H49B H 0.4002 0.3460 0.7920 0.050 Uiso 1 1 calc R . .
C50 C 0.5303(4) 0.3917(2) 0.8471(4) 0.0324(11) Uani 1 1 d . . .
C51 C 0.6338(4) 0.3880(2) 0.8620(3) 0.0275(10) Uani 1 1 d . . .
C52 C 0.4890(4) 0.4447(2) 0.8567(4) 0.0340(12) Uani 1 1 d . . .
C53 C 0.3345(5) 0.4545(3) 0.7526(5) 0.0533(17) Uani 1 1 d . . .
H53A H 0.3516 0.4231 0.7155 0.064 Uiso 1 1 calc R . .
H53B H 0.3537 0.4921 0.7312 0.064 Uiso 1 1 calc R . .
C54 C 0.2223(5) 0.4540(3) 0.7391(7) 0.068(2) Uani 1 1 d . . .
H54A H 0.1864 0.4508 0.6727 0.081 Uiso 1 1 calc R . .
H54B H 0.2051 0.4197 0.7707 0.081 Uiso 1 1 calc R . .
C55 C 0.1913(6) 0.5080(4) 0.7767(6) 0.065(2) Uani 1 1 d . . .
H55A H 0.1221 0.5174 0.7418 0.078 Uiso 1 1 calc R . .
H55B H 0.2336 0.5408 0.7691 0.078 Uiso 1 1 calc R . .
C56 C 0.1994(6) 0.5012(4) 0.8763(7) 0.073(2) Uani 1 1 d . . .
H56A H 0.2637 0.4829 0.9084 0.088 Uiso 1 1 calc R . .
H56B H 0.1981 0.5402 0.9037 0.088 Uiso 1 1 calc R . .
C57 C 0.1202(6) 0.4660(4) 0.8909(6) 0.066(2) Uani 1 1 d . . .
O3 O 0.0538(6) 0.5616(4) 0.3261(9) 0.051(2) Uani 0.40 1 d P A 1
O5 O 0.0000 0.5000 0.5000 0.051(2) Uani 0.10 1 d P B 2
O4 O 0.0318(6) 0.4531(4) 0.4073(9) 0.051(2) Uani 0.40 1 d P C 3

loop_
_atom_site_aniso_label
_atom_site_aniso_U_11
_atom_site_aniso_U_22
_atom_site_aniso_U_33
_atom_site_aniso_U_23
_atom_site_aniso_U_13
_atom_site_aniso_U_12
S1 0.0365(7) 0.0354(7) 0.0359(7) 0.0024(6) 0.0122(6) 0.0043(6)
O1 0.0283(18) 0.039(2) 0.0307(19) 0.0056(15) 0.0105(15) 0.0038(15)
N1 0.039(2) 0.032(2) 0.026(2) 0.0038(18) 0.0122(19) 0.0020(19)
N2 0.046(3) 0.037(3) 0.046(3) -0.003(2) 0.007(2) -0.004(2)
N3 0.035(2) 0.032(2) 0.035(2) -0.0004(19) 0.0124(19) 0.0080(19)
N4 0.047(4) 0.082(5) 0.089(5) 0.027(4) 0.010(3) -0.009(3)
C1 0.039(3) 0.036(3) 0.020(2) 0.008(2) 0.011(2) 0.008(2)
C2 0.052(3) 0.030(3) 0.034(3) 0.002(2) 0.014(3) 0.006(2)
C3 0.055(4) 0.038(3) 0.033(3) 0.007(2) 0.010(3) 0.015(3)
C4 0.057(4) 0.048(4) 0.031(3) 0.007(3) 0.015(3) 0.023(3)
C5 0.041(3) 0.047(3) 0.032(3) 0.009(2) 0.012(2) 0.012(3)
C6 0.046(3) 0.035(3) 0.023(3) 0.006(2) 0.014(2) 0.009(2)
C7 0.036(3) 0.031(3) 0.025(3) 0.006(2) 0.015(2) 0.003(2)
C8 0.036(3) 0.033(3) 0.025(2) 0.007(2) 0.011(2) 0.004(2)
C9 0.048(3) 0.025(3) 0.030(3) 0.004(2) 0.012(2) 0.005(2)
C10 0.031(3) 0.029(3) 0.028(3) 0.004(2) 0.015(2) 0.002(2)
C11 0.029(2) 0.028(3) 0.023(2) 0.0056(19) 0.0099(19) 0.003(2)
C12 0.028(3) 0.030(3) 0.031(3) 0.000(2) 0.010(2) 0.000(2)
C13 0.028(3) 0.039(3) 0.024(2) 0.004(2) 0.010(2) 0.006(2)
C14 0.028(3) 0.051(3) 0.035(3) 0.001(3) 0.011(2) 0.007(2)
C15 0.032(3) 0.059(4) 0.034(3) 0.002(3) 0.014(2) 0.012(3)
C16 0.040(3) 0.051(4) 0.045(3) 0.003(3) 0.018(3) 0.018(3)
C17 0.049(3) 0.034(3) 0.039(3) 0.002(2) 0.017(3) 0.009(3)
C18 0.044(3) 0.036(3) 0.043(3) -0.001(2) 0.016(3) -0.001(2)
C19 0.034(3) 0.036(3) 0.035(3) 0.000(2) 0.015(2) 0.001(2)
C20 0.030(3) 0.033(3) 0.028(3) 0.005(2) 0.011(2) 0.003(2)
C21 0.036(3) 0.032(3) 0.022(2) 0.004(2) 0.011(2) 0.003(2)
C22 0.026(2) 0.032(3) 0.029(3) 0.005(2) 0.011(2) 0.002(2)
C23 0.032(3) 0.036(3) 0.031(3) -0.001(2) 0.012(2) 0.001(2)
C24 0.034(3) 0.041(3) 0.050(4) 0.002(3) 0.012(3) -0.001(2)
C25 0.034(3) 0.040(3) 0.060(4) 0.004(3) 0.012(3) 0.000(3)
C26 0.041(3) 0.054(4) 0.055(4) 0.013(3) 0.009(3) 0.005(3)
C27 0.033(3) 0.057(4) 0.059(4) 0.013(3) 0.005(3) -0.005(3)
S2 0.0331(7) 0.0286(7) 0.0340(7) -0.0005(5) 0.0088(5) 0.0009(5)
O2 0.038(2) 0.040(2) 0.053(3) -0.0023(19) 0.0096(19) 0.0007(18)
N5 0.037(2) 0.028(2) 0.025(2) -0.0028(17) 0.0067(18) -0.0024(18)
N6 0.039(3) 0.029(2) 0.059(3) -0.002(2) 0.010(2) -0.004(2)
N7 0.038(2) 0.032(2) 0.034(2) 0.0005(19) 0.0161(19) 0.0019(19)
N8 0.082(5) 0.111(7) 0.105(7) 0.004(5) 0.039(5) -0.006(5)
C31 0.038(3) 0.027(3) 0.024(3) -0.001(2) 0.006(2) 0.003(2)
C32 0.045(3) 0.024(3) 0.039(3) 0.001(2) 0.009(2) 0.003(2)
C33 0.052(3) 0.027(3) 0.040(3) 0.000(2) 0.008(3) 0.005(3)
C34 0.043(3) 0.038(3) 0.037(3) 0.001(2) 0.009(2) 0.012(3)
C35 0.038(3) 0.036(3) 0.035(3) 0.004(2) 0.008(2) 0.005(2)
C36 0.039(3) 0.028(3) 0.026(3) 0.003(2) 0.009(2) 0.004(2)
C37 0.036(3) 0.027(3) 0.020(2) 0.0004(19) 0.010(2) 0.001(2)
C38 0.034(3) 0.031(3) 0.025(2) 0.003(2) 0.009(2) 0.003(2)
C39 0.040(3) 0.025(3) 0.033(3) 0.001(2) 0.009(2) 0.002(2)
C40 0.031(3) 0.032(3) 0.026(3) -0.001(2) 0.008(2) 0.000(2)
C41 0.029(2) 0.030(3) 0.026(3) -0.003(2) 0.009(2) 0.000(2)
C42 0.036(3) 0.028(3) 0.037(3) 0.002(2) 0.016(2) -0.003(2)
C43 0.032(3) 0.033(3) 0.043(3) 0.002(2) 0.016(2) 0.000(2)
C44 0.034(3) 0.046(3) 0.059(4) -0.005(3) 0.020(3) -0.003(3)
C45 0.036(3) 0.050(4) 0.060(4) -0.009(3) 0.017(3) 0.003(3)
C46 0.040(3) 0.044(3) 0.043(3) 0.006(3) 0.018(3) 0.008(3)
C47 0.046(3) 0.030(3) 0.036(3) -0.001(2) 0.017(2) -0.002(2)
C48 0.047(3) 0.034(3) 0.050(4) -0.002(3) 0.019(3) -0.007(3)
C49 0.036(3) 0.037(3) 0.049(4) -0.004(3) 0.010(3) -0.004(2)
C50 0.037(3) 0.029(3) 0.033(3) -0.005(2) 0.012(2) -0.004(2)
C51 0.034(3) 0.027(2) 0.025(2) 0.0026(19) 0.014(2) 0.001(2)
C52 0.032(3) 0.033(3) 0.037(3) -0.005(2) 0.012(2) 0.000(2)
C53 0.063(4) 0.045(4) 0.054(4) 0.009(3) 0.022(3) 0.002(3)
C54 0.043(4) 0.056(4) 0.101(6) -0.022(4) 0.015(4) 0.002(3)
C55 0.051(4) 0.064(5) 0.081(6) -0.006(4) 0.022(4) -0.005(4)
C56 0.053(4) 0.076(6) 0.093(7) 0.012(5) 0.027(4) -0.001(4)
C57 0.053(4) 0.064(5) 0.090(6) -0.006(4) 0.034(4) -0.005(4)
O3 0.008(3) 0.026(3) 0.107(6) 0.027(4) -0.002(3) 0.000(2)
O5 0.008(3) 0.026(3) 0.107(6) 0.027(4) -0.002(3) 0.000(2)
O4 0.008(3) 0.026(3) 0.107(6) 0.027(4) -0.002(3) 0.000(2)

loop_
_atom_type_symbol
_atom_type_description
_atom_type_scat_dispersion_real
_atom_type_scat_dispersion_imag
_atom_type_scat_source
C C 0.0033 0.0016 'International Tables Vol C Tables 4.2.6.8 and 6.1.1.4'
H H 0.0000 0.0000 'International Tables Vol C Tables 4.2.6.8 and 6.1.1.4'
N N 0.0061 0.0033 'International Tables Vol C Tables 4.2.6.8 and 6.1.1.4'
O O 0.0106 0.0060 'International Tables Vol C Tables 4.2.6.8 and 6.1.1.4'
S S 0.1246 0.1234 'International Tables Vol C Tables 4.2.6.8 and 6.1.1.4'

loop_
_geom_angle_atom_site_label_1
_geom_angle_atom_site_label_2
_geom_angle_atom_site_label_3
_geom_angle
_geom_angle_site_symmetry_1
_geom_angle_site_symmetry_3
_geom_angle_publ_flag
C6 S1 C7 88.9(3) . . ?
C22 O1 C23 114.8(4) . . ?
C7 N1 C1 110.4(5) . . ?
C16 N3 C17 114.0(4) . . ?
C21 N3 C16 122.5(5) . . ?
C21 N3 C17 123.5(4) . . ?
N1 C1 C2 125.5(5) . . ?
N1 C1 C6 115.0(5) . . ?
C6 C1 C2 119.4(5) . . ?
C1 C2 H2 120.4 . . ?
C3 C2 C1 119.2(6) . . ?
C3 C2 H2 120.4 . . ?
C2 C3 H3 119.1 . . ?
C2 C3 C4 121.8(6) . . ?
C4 C3 H3 119.1 . . ?
C3 C4 H4 119.7 . . ?
C5 C4 C3 120.5(6) . . ?
C5 C4 H4 119.7 . . ?
C4 C5 H5 120.9 . . ?
C4 C5 C6 118.2(6) . . ?
C6 C5 H5 120.9 . . ?
C1 C6 S1 109.8(4) . . ?
C1 C6 C5 120.9(5) . . ?
C5 C6 S1 129.3(5) . . ?
N1 C7 S1 115.8(4) . . ?
N1 C7 C8 122.5(5) . . ?
C8 C7 S1 121.8(4) . . ?
C9 C8 C7 112.3(5) . . ?
C10 C8 C7 123.6(5) . . ?
C10 C8 C9 124.0(5) . . ?
N2 C9 C8 178.7(6) . . ?
C8 C10 H10 113.9 . . ?
C8 C10 C11 132.1(5) . . ?
C11 C10 H10 113.9 . . ?
C12 C11 C10 124.6(5) . . ?
C22 C11 C10 119.4(4) . . ?
C22 C11 C12 115.9(4) . . ?
C11 C12 H12 118.5 . . ?
C13 C12 C11 123.0(5) . . ?
C13 C12 H12 118.5 . . ?
C12 C13 C14 120.8(5) . . ?
C12 C13 C21 119.4(5) . . ?
C21 C13 C14 119.7(5) . . ?
C13 C14 H14A 109.9 . . ?
C13 C14 H14B 109.9 . . ?
C13 C14 C15 109.0(5) . . ?
H14A C14 H14B 108.3 . . ?
C15 C14 H14A 109.9 . . ?
C15 C14 H14B 109.9 . . ?
C14 C15 H15A 109.5 . . ?
C14 C15 H15B 109.5 . . ?
H15A C15 H15B 108.1 . . ?
C16 C15 C14 110.7(5) . . ?
C16 C15 H15A 109.5 . . ?
C16 C15 H15B 109.5 . . ?
N3 C16 C15 112.9(5) . . ?
N3 C16 H16A 109.0 . . ?
N3 C16 H16B 109.0 . . ?
C15 C16 H16A 109.0 . . ?
C15 C16 H16B 109.0 . . ?
H16A C16 H16B 107.8 . . ?
N3 C17 H17A 109.1 . . ?
N3 C17 H17B 109.1 . . ?
N3 C17 C18 112.6(5) . . ?
H17A C17 H17B 107.8 . . ?
C18 C17 H17A 109.1 . . ?
C18 C17 H17B 109.1 . . ?
C17 C18 H18A 109.6 . . ?
C17 C18 H18B 109.6 . . ?
C17 C18 C19 110.1(5) . . ?
H18A C18 H18B 108.2 . . ?
C19 C18 H18A 109.6 . . ?
C19 C18 H18B 109.6 . . ?
C18 C19 H19A 109.6 . . ?
C18 C19 H19B 109.6 . . ?
H19A C19 H19B 108.1 . . ?
C20 C19 C18 110.4(4) . . ?
C20 C19 H19A 109.6 . . ?
C20 C19 H19B 109.6 . . ?
C21 C20 C19 117.8(5) . . ?
C22 C20 C19 123.7(5) . . ?
C22 C20 C21 118.6(5) . . ?
N3 C21 C13 120.2(5) . . ?
N3 C21 C20 120.4(5) . . ?
C13 C21 C20 119.4(5) . . ?
O1 C22 C11 119.3(4) . . ?
C20 C22 O1 116.9(4) . . ?
C20 C22 C11 123.7(5) . . ?
O1 C23 H23A 110.5 . . ?
O1 C23 H23B 110.5 . . ?
O1 C23 C24 106.3(4) . . ?
H23A C23 H23B 108.7 . . ?
C24 C23 H23A 110.5 . . ?
C24 C23 H23B 110.5 . . ?
C23 C24 H24A 109.1 . . ?
C23 C24 H24B 109.1 . . ?
C23 C24 C25 112.3(5) . . ?
H24A C24 H24B 107.9 . . ?
C25 C24 H24A 109.1 . . ?
C25 C24 H24B 109.1 . . ?
C24 C25 H25A 109.2 . . ?
C24 C25 H25B 109.2 . . ?
C24 C25 C26 111.9(5) . . ?
H25A C25 H25B 107.9 . . ?
C26 C25 H25A 109.2 . . ?
C26 C25 H25B 109.2 . . ?
C25 C26 H26A 108.9 . . ?
C25 C26 H26B 108.9 . . ?
H26A C26 H26B 107.7 . . ?
C27 C26 C25 113.4(6) . . ?
C27 C26 H26A 108.9 . . ?
C27 C26 H26B 108.9 . . ?
N4 C27 C26 179.0(8) . . ?
C36 S2 C37 89.3(2) . . ?
C52 O2 C53 108.9(5) . . ?
C37 N5 C31 109.9(4) . . ?
C46 N7 C47 113.7(4) . . ?
C51 N7 C46 122.9(5) . . ?
C51 N7 C47 123.4(4) . . ?
N5 C31 C32 125.0(5) . . ?
N5 C31 C36 116.5(5) . . ?
C36 C31 C32 118.4(5) . . ?
C31 C32 H32 120.5 . . ?
C33 C32 C31 118.9(5) . . ?
C33 C32 H32 120.5 . . ?
C32 C33 H33 119.4 . . ?
C32 C33 C34 121.2(5) . . ?
C34 C33 H33 119.4 . . ?
C33 C34 H34 119.6 . . ?
C35 C34 C33 120.9(5) . . ?
C35 C34 H34 119.6 . . ?
C34 C35 H35 120.8 . . ?
C34 C35 C36 118.3(5) . . ?
C36 C35 H35 120.8 . . ?
C31 C36 S2 108.8(4) . . ?
C35 C36 S2 129.1(4) . . ?
C35 C36 C31 122.1(5) . . ?
N5 C37 S2 115.5(4) . . ?
N5 C37 C38 123.0(5) . . ?
C38 C37 S2 121.4(4) . . ?
C39 C38 C37 114.8(5) . . ?
C40 C38 C37 121.1(5) . . ?
C40 C38 C39 124.1(5) . . ?
N6 C39 C38 177.7(6) . . ?
C38 C40 H40 114.3 . . ?
C38 C40 C41 131.4(5) . . ?
C41 C40 H40 114.3 . . ?
C42 C41 C40 125.7(5) . . ?
C42 C41 C52 115.7(5) . . ?
C52 C41 C40 118.6(4) . . ?
C41 C42 H42 118.6 . . ?
C43 C42 C41 122.9(5) . . ?
C43 C42 H42 118.6 . . ?
C42 C43 C44 122.0(5) . . ?
C42 C43 C51 120.1(5) . . ?
C51 C43 C44 117.8(5) . . ?
C43 C44 H44A 109.7 . . ?
C43 C44 H44B 109.7 . . ?
C43 C44 C45 109.9(5) . . ?
H44A C44 H44B 108.2 . . ?
C45 C44 H44A 109.7 . . ?
C45 C44 H44B 109.7 . . ?
C44 C45 H45A 109.5 . . ?
C44 C45 H45B 109.5 . . ?
H45A C45 H45B 108.1 . . ?
C46 C45 C44 110.6(5) . . ?
C46 C45 H45A 109.5 . . ?
C46 C45 H45B 109.5 . . ?
N7 C46 C45 112.4(5) . . ?
N7 C46 H46A 109.1 . . ?
N7 C46 H46B 109.1 . . ?
C45 C46 H46A 109.1 . . ?
C45 C46 H46B 109.1 . . ?
H46A C46 H46B 107.9 . . ?
N7 C47 H47A 109.0 . . ?
N7 C47 H47B 109.0 . . ?
N7 C47 C48 112.9(5) . . ?
H47A C47 H47B 107.8 . . ?
C48 C47 H47A 109.0 . . ?
C48 C47 H47B 109.0 . . ?
C47 C48 H48A 109.5 . . ?
C47 C48 H48B 109.5 . . ?
H48A C48 H48B 108.1 . . ?
C49 C48 C47 110.8(5) . . ?
C49 C48 H48A 109.5 . . ?
C49 C48 H48B 109.5 . . ?
C48 C49 H49A 109.6 . . ?
C48 C49 H49B 109.6 . . ?
C48 C49 C50 110.5(5) . . ?
H49A C49 H49B 108.1 . . ?
C50 C49 H49A 109.6 . . ?
C50 C49 H49B 109.6 . . ?
C51 C50 C49 118.8(5) . . ?
C52 C50 C49 122.0(5) . . ?
C52 C50 C51 119.1(5) . . ?
N7 C51 C43 120.8(5) . . ?
N7 C51 C50 120.1(5) . . ?
C50 C51 C43 119.1(5) . . ?
O2 C52 C41 119.0(5) . . ?
C50 C52 O2 117.8(5) . . ?
C50 C52 C41 123.1(5) . . ?
O2 C53 H53A 109.6 . . ?
O2 C53 H53B 109.6 . . ?
O2 C53 C54 110.3(6) . . ?
H53A C53 H53B 108.1 . . ?
C54 C53 H53A 109.6 . . ?
C54 C53 H53B 109.6 . . ?
C53 C54 H54A 109.5 . . ?
C53 C54 H54B 109.5 . . ?
H54A C54 H54B 108.1 . . ?
C55 C54 C53 110.7(6) . . ?
C55 C54 H54A 109.5 . . ?
C55 C54 H54B 109.5 . . ?
C54 C55 H55A 109.4 . . ?
C54 C55 H55B 109.4 . . ?
C54 C55 C56 111.1(8) . . ?
H55A C55 H55B 108.0 . . ?
C56 C55 H55A 109.4 . . ?
C56 C55 H55B 109.4 . . ?
C55 C56 H56A 109.1 . . ?
C55 C56 H56B 109.1 . . ?
H56A C56 H56B 107.8 . . ?
C57 C56 C55 112.6(8) . . ?
C57 C56 H56A 109.1 . . ?
C57 C56 H56B 109.1 . . ?
N8 C57 C56 177.8(10) . . ?

loop_
_geom_bond_atom_site_label_1
_geom_bond_atom_site_label_2
_geom_bond_distance
_geom_bond_site_symmetry_2
_geom_bond_publ_flag
S1 C6 1.732(6) . ?
S1 C7 1.746(5) . ?
O1 C22 1.396(6) . ?
O1 C23 1.439(6) . ?
N1 C1 1.385(7) . ?
N1 C7 1.312(7) . ?
N2 C9 1.162(7) . ?
N3 C16 1.455(7) . ?
N3 C17 1.470(7) . ?
N3 C21 1.357(7) . ?
N4 C27 1.115(8) . ?
C1 C2 1.401(8) . ?
C1 C6 1.400(8) . ?
C2 H2 0.9500 . ?
C2 C3 1.367(8) . ?
C3 H3 0.9500 . ?
C3 C4 1.388(9) . ?
C4 H4 0.9500 . ?
C4 C5 1.384(9) . ?
C5 H5 0.9500 . ?
C5 C6 1.408(8) . ?
C7 C8 1.466(7) . ?
C8 C9 1.442(8) . ?
C8 C10 1.356(7) . ?
C10 H10 0.9500 . ?
C10 C11 1.432(7) . ?
C11 C12 1.419(7) . ?
C11 C22 1.406(7) . ?
C12 H12 0.9500 . ?
C12 C13 1.371(7) . ?
C13 C14 1.506(7) . ?
C13 C21 1.423(7) . ?
C14 H14A 0.9900 . ?
C14 H14B 0.9900 . ?
C14 C15 1.528(8) . ?
C15 H15A 0.9900 . ?
C15 H15B 0.9900 . ?
C15 C16 1.488(9) . ?
C16 H16A 0.9900 . ?
C16 H16B 0.9900 . ?
C17 H17A 0.9900 . ?
C17 H17B 0.9900 . ?
C17 C18 1.509(8) . ?
C18 H18A 0.9900 . ?
C18 H18B 0.9900 . ?
C18 C19 1.514(8) . ?
C19 H19A 0.9900 . ?
C19 H19B 0.9900 . ?
C19 C20 1.511(7) . ?
C20 C21 1.424(7) . ?
C20 C22 1.379(7) . ?
C23 H23A 0.9900 . ?
C23 H23B 0.9900 . ?
C23 C24 1.516(8) . ?
C24 H24A 0.9900 . ?
C24 H24B 0.9900 . ?
C24 C25 1.522(8) . ?
C25 H25A 0.9900 . ?
C25 H25B 0.9900 . ?
C25 C26 1.540(9) . ?
C26 H26A 0.9900 . ?
C26 H26B 0.9900 . ?
C26 C27 1.449(9) . ?
S2 C36 1.735(5) . ?
S2 C37 1.757(5) . ?
O2 C52 1.402(7) . ?
O2 C53 1.422(8) . ?
N5 C31 1.380(7) . ?
N5 C37 1.315(6) . ?
N6 C39 1.154(7) . ?
N7 C46 1.460(7) . ?
N7 C47 1.462(7) . ?
N7 C51 1.363(7) . ?
N8 C57 1.151(10) . ?
C31 C32 1.427(7) . ?
C31 C36 1.402(8) . ?
C32 H32 0.9500 . ?
C32 C33 1.382(8) . ?
C33 H33 0.9500 . ?
C33 C34 1.398(9) . ?
C34 H34 0.9500 . ?
C34 C35 1.383(8) . ?
C35 H35 0.9500 . ?
C35 C36 1.395(8) . ?
C37 C38 1.464(7) . ?
C38 C39 1.423(8) . ?
C38 C40 1.369(7) . ?
C40 H40 0.9500 . ?
C40 C41 1.438(7) . ?
C41 C42 1.406(7) . ?
C41 C52 1.433(7) . ?
C42 H42 0.9500 . ?
C42 C43 1.372(8) . ?
C43 C44 1.509(8) . ?
C43 C51 1.420(7) . ?
C44 H44A 0.9900 . ?
C44 H44B 0.9900 . ?
C44 C45 1.511(9) . ?
C45 H45A 0.9900 . ?
C45 H45B 0.9900 . ?
C45 C46 1.497(9) . ?
C46 H46A 0.9900 . ?
C46 H46B 0.9900 . ?
C47 H47A 0.9900 . ?
C47 H47B 0.9900 . ?
C47 C48 1.517(8) . ?
C48 H48A 0.9900 . ?
C48 H48B 0.9900 . ?
C48 C49 1.496(8) . ?
C49 H49A 0.9900 . ?
C49 H49B 0.9900 . ?
C49 C50 1.514(8) . ?
C50 C51 1.416(7) . ?
C50 C52 1.378(7) . ?
C53 H53A 0.9900 . ?
C53 H53B 0.9900 . ?
C53 C54 1.539(10) . ?
C54 H54A 0.9900 . ?
C54 H54B 0.9900 . ?
C54 C55 1.487(10) . ?
C55 H55A 0.9900 . ?
C55 H55B 0.9900 . ?
C55 C56 1.492(12) . ?
C56 H56A 0.9900 . ?
C56 H56B 0.9900 . ?
C56 C57 1.451(11) . ?

loop_
_geom_torsion_atom_site_label_1
_geom_torsion_atom_site_label_2
_geom_torsion_atom_site_label_3
_geom_torsion_atom_site_label_4
_geom_torsion
_geom_torsion_site_symmetry_1
_geom_torsion_site_symmetry_2
_geom_torsion_site_symmetry_3
_geom_torsion_site_symmetry_4
_geom_torsion_publ_flag
S1 C7 C8 C9 174.1(4) . . . . ?
S1 C7 C8 C10 -6.1(7) . . . . ?
O1 C23 C24 C25 64.5(6) . . . . ?
N1 C1 C2 C3 -180.0(5) . . . . ?
N1 C1 C6 S1 -0.7(6) . . . . ?
N1 C1 C6 C5 179.8(5) . . . . ?
N1 C7 C8 C9 -4.8(7) . . . . ?
N1 C7 C8 C10 175.0(5) . . . . ?
N3 C17 C18 C19 -46.7(7) . . . . ?
C1 N1 C7 S1 0.5(5) . . . . ?
C1 N1 C7 C8 179.4(4) . . . . ?
C1 C2 C3 C4 1.0(9) . . . . ?
C2 C1 C6 S1 -178.8(4) . . . . ?
C2 C1 C6 C5 1.7(8) . . . . ?
C2 C3 C4 C5 0.5(9) . . . . ?
C3 C4 C5 C6 -0.9(8) . . . . ?
C4 C5 C6 S1 -179.6(4) . . . . ?
C4 C5 C6 C1 -0.2(8) . . . . ?
C6 S1 C7 N1 -0.8(4) . . . . ?
C6 S1 C7 C8 -179.7(4) . . . . ?
C6 C1 C2 C3 -2.1(8) . . . . ?
C7 S1 C6 C1 0.8(4) . . . . ?
C7 S1 C6 C5 -179.8(5) . . . . ?
C7 N1 C1 C2 178.1(5) . . . . ?
C7 N1 C1 C6 0.2(6) . . . . ?
C7 C8 C9 N2 -60(26) . . . . ?
C7 C8 C10 C11 179.2(5) . . . . ?
C8 C10 C11 C12 6.5(9) . . . . ?
C8 C10 C11 C22 -174.9(5) . . . . ?
C9 C8 C10 C11 -1.0(9) . . . . ?
C10 C8 C9 N2 121(26) . . . . ?
C10 C11 C12 C13 -180.0(5) . . . . ?
C10 C11 C22 O1 -5.6(7) . . . . ?
C10 C11 C22 C20 179.2(5) . . . . ?
C11 C12 C13 C14 -179.4(5) . . . . ?
C11 C12 C13 C21 0.2(8) . . . . ?
C12 C11 C22 O1 173.1(4) . . . . ?
C12 C11 C22 C20 -2.1(7) . . . . ?
C12 C13 C14 C15 149.7(5) . . . . ?
C12 C13 C21 N3 179.2(5) . . . . ?
C12 C13 C21 C20 -1.2(7) . . . . ?
C13 C14 C15 C16 55.1(6) . . . . ?
C14 C13 C21 N3 -1.1(7) . . . . ?
C14 C13 C21 C20 178.4(5) . . . . ?
C14 C15 C16 N3 -51.0(7) . . . . ?
C16 N3 C17 C18 -164.5(5) . . . . ?
C16 N3 C21 C13 7.4(7) . . . . ?
C16 N3 C21 C20 -172.1(5) . . . . ?
C17 N3 C16 C15 -162.1(5) . . . . ?
C17 N3 C21 C13 -170.7(5) . . . . ?
C17 N3 C21 C20 9.8(8) . . . . ?
C17 C18 C19 C20 57.1(6) . . . . ?
C18 C19 C20 C21 -35.4(6) . . . . ?
C18 C19 C20 C22 146.4(5) . . . . ?
C19 C20 C21 N3 1.9(7) . . . . ?
C19 C20 C21 C13 -177.7(4) . . . . ?
C19 C20 C22 O1 4.0(7) . . . . ?
C19 C20 C22 C11 179.3(5) . . . . ?
C21 N3 C16 C15 19.6(7) . . . . ?
C21 N3 C17 C18 13.8(7) . . . . ?
C21 C13 C14 C15 -30.0(7) . . . . ?
C21 C20 C22 O1 -174.2(4) . . . . ?
C21 C20 C22 C11 1.2(8) . . . . ?
C22 O1 C23 C24 170.7(4) . . . . ?
C22 C11 C12 C13 1.4(7) . . . . ?
C22 C20 C21 N3 -179.9(5) . . . . ?
C22 C20 C21 C13 0.6(7) . . . . ?
C23 O1 C22 C11 93.5(5) . . . . ?
C23 O1 C22 C20 -91.0(5) . . . . ?
C23 C24 C25 C26 -161.2(5) . . . . ?
C24 C25 C26 C27 -54.7(8) . . . . ?
C25 C26 C27 N4 -162(100) . . . . ?
S2 C37 C38 C39 -176.5(4) . . . . ?
S2 C37 C38 C40 3.5(7) . . . . ?
O2 C53 C54 C55 71.9(8) . . . . ?
N5 C31 C32 C33 -178.8(5) . . . . ?
N5 C31 C36 S2 -0.7(6) . . . . ?
N5 C31 C36 C35 179.2(5) . . . . ?
N5 C37 C38 C39 2.9(7) . . . . ?
N5 C37 C38 C40 -177.1(5) . . . . ?
N7 C47 C48 C49 -46.5(6) . . . . ?
C31 N5 C37 S2 0.1(5) . . . . ?
C31 N5 C37 C38 -179.3(4) . . . . ?
C31 C32 C33 C34 0.1(9) . . . . ?
C32 C31 C36 S2 -179.3(4) . . . . ?
C32 C31 C36 C35 0.6(8) . . . . ?
C32 C33 C34 C35 -0.1(9) . . . . ?
C33 C34 C35 C36 0.3(8) . . . . ?
C34 C35 C36 S2 179.3(4) . . . . ?
C34 C35 C36 C31 -0.6(8) . . . . ?
C36 S2 C37 N5 -0.4(4) . . . . ?
C36 S2 C37 C38 179.0(4) . . . . ?
C36 C31 C32 C33 -0.3(8) . . . . ?
C37 S2 C36 C31 0.6(4) . . . . ?
C37 S2 C36 C35 -179.3(5) . . . . ?
C37 N5 C31 C32 178.9(5) . . . . ?
C37 N5 C31 C36 0.4(6) . . . . ?
C37 C38 C39 N6 104(15) . . . . ?
C37 C38 C40 C41 178.8(5) . . . . ?
C38 C40 C41 C42 -3.8(9) . . . . ?
C38 C40 C41 C52 175.9(5) . . . . ?
C39 C38 C40 C41 -1.2(9) . . . . ?
C40 C38 C39 N6 -76(16) . . . . ?
C40 C41 C42 C43 -179.3(5) . . . . ?
C40 C41 C52 O2 -3.9(7) . . . . ?
C40 C41 C52 C50 -179.3(5) . . . . ?
C41 C42 C43 C44 176.0(5) . . . . ?
C41 C42 C43 C51 -2.1(8) . . . . ?
C42 C41 C52 O2 175.9(5) . . . . ?
C42 C41 C52 C50 0.5(8) . . . . ?
C42 C43 C44 C45 147.1(6) . . . . ?
C42 C43 C51 N7 -178.4(5) . . . . ?
C42 C43 C51 C50 1.9(8) . . . . ?
C43 C44 C45 C46 57.2(7) . . . . ?
C44 C43 C51 N7 3.4(8) . . . . ?
C44 C43 C51 C50 -176.3(5) . . . . ?
C44 C45 C46 N7 -49.1(7) . . . . ?
C46 N7 C47 C48 -163.4(5) . . . . ?
C46 N7 C51 C43 5.9(8) . . . . ?
C46 N7 C51 C50 -174.4(5) . . . . ?
C47 N7 C46 C45 -163.2(5) . . . . ?
C47 N7 C51 C43 -173.0(5) . . . . ?
C47 N7 C51 C50 6.7(7) . . . . ?
C47 C48 C49 C50 55.1(7) . . . . ?
C48 C49 C50 C51 -34.6(7) . . . . ?
C48 C49 C50 C52 149.1(6) . . . . ?
C49 C50 C51 N7 3.4(7) . . . . ?
C49 C50 C51 C43 -177.0(5) . . . . ?
C49 C50 C52 O2 0.2(8) . . . . ?
C49 C50 C52 C41 175.7(5) . . . . ?
C51 N7 C46 C45 17.8(7) . . . . ?
C51 N7 C47 C48 15.6(7) . . . . ?
C51 C43 C44 C45 -34.8(8) . . . . ?
C51 C50 C52 O2 -176.0(5) . . . . ?
C51 C50 C52 C41 -0.6(8) . . . . ?
C52 O2 C53 C54 177.8(5) . . . . ?
C52 C41 C42 C43 0.9(8) . . . . ?
C52 C50 C51 N7 179.7(5) . . . . ?
C52 C50 C51 C43 -0.6(8) . . . . ?
C53 O2 C52 C41 96.2(6) . . . . ?
C53 O2 C52 C50 -88.1(6) . . . . ?
C53 C54 C55 C56 -88.2(8) . . . . ?
C54 C55 C56 C57 -75.6(9) . . . . ?
C55 C56 C57 N8 -168(26) . . . . ?
